data_7005656
loop_
_publ_author_name
'Kataoka, Yumiko'
'Paul, Dharam'
'Miyake, Hiroyuki'
'Shinoda, Satoshi'
'Tsukube, Hiroshi'

_publ_section_title
;
 A Cl- anion-responsive luminescent Eu3+ complex with a chiral tripod:
 ligand substituent effects on ternary complex stoichiometry and anion
 sensing selectivity.
;
_journal_issue 26
_journal_name_full 'Dalton transactions (Cambridge, England : 2003)'
_journal_page_first 2784
_journal_page_last 2791
_journal_paper_doi 10.1039/b703944a
_journal_year 2007
_chemical_formula_moiety 'C26 H28 N4 O'
_chemical_formula_sum 'C26 H28 N4 O'
_chemical_formula_weight 412.52
_chemical_name_systematic
;
?
;
_space_group_IT_number 2
_symmetry_cell_setting triclinic
_symmetry_space_group_name_Hall '-P 1'
_symmetry_space_group_name_H-M 'P -1'
_atom_sites_solution_hydrogens geom
_atom_sites_solution_primary direct
_atom_sites_solution_secondary difmap
_audit_creation_method SHELXL-97
_cell_angle_alpha 75.383(13)
_cell_angle_beta 73.862(13)
_cell_angle_gamma 71.909(12)
_cell_formula_units_Z 2
_cell_length_a 9.42340(10)
_cell_length_b 9.62400(10)
_cell_length_c 13.7241(2)
_cell_measurement_reflns_used 2479
_cell_measurement_temperature 123(2)
_cell_measurement_theta_max 27.4835
_cell_measurement_theta_min 3.0817
_cell_volume 1117.55(11)
_computing_cell_refinement 'CrystalClear (Rigaku Corp., 2000)'
_computing_data_collection 'CrystalClear (Rigaku Corp., 2000)'
_computing_data_reduction 'CrystalClear (Rigaku Corp., 2000)'
_computing_structure_refinement 'SHELXL-97 (Sheldrick, 1997)'
_computing_structure_solution 'SHELXS-97 (Sheldrick, 1990)'
_diffrn_ambient_temperature 123(2)
_diffrn_measured_fraction_theta_full 0.972
_diffrn_measured_fraction_theta_max 0.972
_diffrn_measurement_device
;
Mercury CCD (2x2 bin mode)
;
_diffrn_measurement_method \w
_diffrn_radiation_detector CCD
_diffrn_radiation_monochromator 'Graphite Monochromator'
_diffrn_radiation_source 'Rotating Anode'
_diffrn_radiation_type MoK\a
_diffrn_radiation_wavelength 0.71070
_diffrn_reflns_av_R_equivalents 0.0263
_diffrn_reflns_av_sigmaI/netI 0.0329
_diffrn_reflns_limit_h_max 8
_diffrn_reflns_limit_h_min -11
_diffrn_reflns_limit_k_max 8
_diffrn_reflns_limit_k_min -11
_diffrn_reflns_limit_l_max 15
_diffrn_reflns_limit_l_min -16
_diffrn_reflns_number 7185
_diffrn_reflns_theta_full 25.00
_diffrn_reflns_theta_max 25.00
_diffrn_reflns_theta_min 3.08
_exptl_absorpt_coefficient_mu 0.076
_exptl_absorpt_correction_T_max 0.9924
_exptl_absorpt_correction_T_min 0.9774
_exptl_absorpt_correction_type multi-scan
_exptl_absorpt_process_details '(Jacobson, 1998)'
_exptl_crystal_colour Colorless
_exptl_crystal_density_diffrn 1.226
_exptl_crystal_density_method 'not measured'
_exptl_crystal_description Prism
_exptl_crystal_F_000 440
_exptl_crystal_size_max 0.30
_exptl_crystal_size_mid 0.20
_exptl_crystal_size_min 0.10
_refine_diff_density_max 0.333
_refine_diff_density_min -0.312
_refine_diff_density_rms 0.037
_refine_ls_extinction_method none
_refine_ls_goodness_of_fit_ref 1.187
_refine_ls_hydrogen_treatment constr
_refine_ls_matrix_type full
_refine_ls_number_parameters 282
_refine_ls_number_reflns 3826
_refine_ls_number_restraints 0
_refine_ls_restrained_S_all 1.187
_refine_ls_R_factor_all 0.0744
_refine_ls_R_factor_gt 0.0620
_refine_ls_shift/su_max 0.000
_refine_ls_shift/su_mean 0.000
_refine_ls_structure_factor_coef Fsqd
_refine_ls_weighting_details 'calc w=1/[\s^2^(Fo^2^)+(0.0248P)^2^+0.8651P] where P=(Fo^2^+2Fc^2^)/3'
_refine_ls_weighting_scheme calc
_refine_ls_wR_factor_gt 0.1150
_refine_ls_wR_factor_ref 0.1196
_reflns_number_gt 3382
_reflns_number_total 3826
_reflns_threshold_expression >2sigma(I)
_cod_data_source_file b703944a.txt
_cod_data_source_block 1a
_cod_depositor_comments
;
The following automatic conversions were performed:
'_exptl_absorpt_correction_type' value 'Multi-scan' changed to
'multi-scan' according to
'/home/saulius/struct/CIF-dictionaries/cif_core.dic' dictionary named
'cif_core.dic' version 2.4.1 from 2010-06-29.

Automatic conversion script
Id: cif_fix_enum 1527 2010-12-29 10:47:43Z saulius 
;
_cod_original_cell_volume 1117.55(10)
_cod_database_code 7005656

loop_
_symmetry_equiv_pos_as_xyz
'x, y, z'
'-x, -y, -z'

loop_
_atom_site_label
_atom_site_type_symbol
_atom_site_fract_x
_atom_site_fract_y
_atom_site_fract_z
_atom_site_U_iso_or_equiv
_atom_site_adp_type
_atom_site_occupancy
_atom_site_symmetry_multiplicity
_atom_site_calc_flag
_atom_site_refinement_flags
_atom_site_disorder_assembly
_atom_site_disorder_group
C1 C 0.8936(2) 0.4459(2) 0.29719(16) 0.0245(5) Uani 1 1 d . . .
N1 N 0.9762(2) 0.35552(19) 0.23260(13) 0.0231(4) Uani 1 1 d . . .
C2 C 1.1297(2) 0.2989(2) 0.23258(15) 0.0218(5) Uani 1 1 d . . .
C3 C 1.2218(2) 0.2115(2) 0.15844(16) 0.0244(5) Uani 1 1 d . . .
H1 H 1.1767 0.1897 0.1121 0.029 Uiso 1 1 calc R . .
C4 C 1.3757(2) 0.1578(2) 0.15282(17) 0.0280(5) Uani 1 1 d . . .
H2 H 1.4372 0.1010 0.1015 0.034 Uiso 1 1 calc R . .
C5 C 1.4437(3) 0.1859(3) 0.22234(18) 0.0329(6) Uani 1 1 d . . .
H3 H 1.5505 0.1466 0.2185 0.040 Uiso 1 1 calc R . .
C6 C 1.3572(3) 0.2696(3) 0.29550(18) 0.0324(6) Uani 1 1 d . . .
H4 H 1.4039 0.2870 0.3428 0.039 Uiso 1 1 calc R . .
C7 C 1.1988(3) 0.3302(2) 0.30127(16) 0.0254(5) Uani 1 1 d . . .
C8 C 1.1041(3) 0.4266(3) 0.36987(17) 0.0330(6) Uani 1 1 d . . .
H5 H 1.1450 0.4494 0.4181 0.040 Uiso 1 1 calc R . .
C9 C 0.9544(3) 0.4863(3) 0.36622(17) 0.0318(5) Uani 1 1 d . . .
H6 H 0.8909 0.5547 0.4097 0.038 Uiso 1 1 calc R . .
C10 C 0.7276(3) 0.5140(2) 0.29467(17) 0.0278(5) Uani 1 1 d . . .
H7 H 0.6989 0.4716 0.2465 0.033 Uiso 1 1 calc R . .
H8 H 0.6633 0.4917 0.3642 0.033 Uiso 1 1 calc R . .
C11 C 0.7855(2) 0.8652(2) 0.11755(15) 0.0217(5) Uani 1 1 d . . .
N2 N 0.72534(19) 0.9554(2) 0.04120(13) 0.0238(4) Uani 1 1 d . . .
C12 C 0.7484(2) 1.0958(2) 0.01208(15) 0.0240(5) Uani 1 1 d . . .
C13 C 0.6820(3) 1.1935(3) -0.06795(18) 0.0339(6) Uani 1 1 d . . .
H9 H 0.6280 1.1600 -0.1026 0.041 Uiso 1 1 calc R . .
C14 C 0.6949(3) 1.3362(3) -0.0961(2) 0.0438(7) Uani 1 1 d . . .
H10 H 0.6499 1.4015 -0.1503 0.053 Uiso 1 1 calc R . .
C15 C 0.7742(3) 1.3871(3) -0.04549(19) 0.0412(6) Uani 1 1 d . . .
H11 H 0.7808 1.4873 -0.0649 0.049 Uiso 1 1 calc R . .
C16 C 0.8417(3) 1.2944(3) 0.03115(18) 0.0328(5) Uani 1 1 d . . .
H12 H 0.8966 1.3297 0.0641 0.039 Uiso 1 1 calc R . .
C17 C 0.8306(2) 1.1458(2) 0.06191(16) 0.0239(5) Uani 1 1 d . . .
C18 C 0.8957(2) 1.0437(3) 0.14178(16) 0.0268(5) Uani 1 1 d . . .
H13 H 0.9546 1.0718 0.1759 0.032 Uiso 1 1 calc R . .
C19 C 0.8732(2) 0.9052(2) 0.16922(16) 0.0260(5) Uani 1 1 d . . .
H14 H 0.9161 0.8356 0.2228 0.031 Uiso 1 1 calc R . .
C20 C 0.7589(3) 0.7121(2) 0.14902(16) 0.0264(5) Uani 1 1 d . . .
H15 H 0.6836 0.7071 0.1130 0.032 Uiso 1 1 calc R . .
H16 H 0.8559 0.6381 0.1278 0.032 Uiso 1 1 calc R . .
N3 N 0.7024(2) 0.67505(19) 0.26088(13) 0.0239(4) Uani 1 1 d . . .
C21 C 0.5436(2) 0.7546(2) 0.29151(16) 0.0245(5) Uani 1 1 d . . .
H17 H 0.4781 0.7070 0.2728 0.029 Uiso 1 1 calc R . .
H18 H 0.5280 0.8580 0.2527 0.029 Uiso 1 1 calc R . .
C22 C 0.4935(2) 0.7580(2) 0.40702(16) 0.0227(5) Uani 1 1 d . . .
O1 O 0.58205(17) 0.69946(17) 0.46518(11) 0.0294(4) Uani 1 1 d . . .
N4 N 0.3464(2) 0.8306(2) 0.44069(14) 0.0251(4) Uani 1 1 d . . .
C23 C 0.2352(3) 0.8995(3) 0.37566(19) 0.0376(6) Uani 1 1 d . . .
H19 H 0.2900 0.9269 0.3038 0.045 Uiso 1 1 calc R . .
H20 H 0.1675 0.9920 0.3990 0.045 Uiso 1 1 calc R . .
C24 C 0.1384(4) 0.7988(4) 0.3778(3) 0.0739(11) Uani 1 1 d . . .
H21 H 0.2037 0.7112 0.3488 0.111 Uiso 1 1 calc R . .
H22 H 0.0611 0.8527 0.3369 0.111 Uiso 1 1 calc R . .
H23 H 0.0876 0.7674 0.4492 0.111 Uiso 1 1 calc R . .
C25 C 0.2898(3) 0.8435(3) 0.54967(17) 0.0334(6) Uani 1 1 d . . .
H24 H 0.3525 0.7604 0.5914 0.040 Uiso 1 1 calc R . .
H25 H 0.1831 0.8348 0.5720 0.040 Uiso 1 1 calc R . .
C26 C 0.2947(5) 0.9884(4) 0.5698(2) 0.0745(11) Uani 1 1 d . . .
H26 H 0.4004 0.9968 0.5492 0.112 Uiso 1 1 calc R . .
H27 H 0.2560 0.9916 0.6435 0.112 Uiso 1 1 calc R . .
H28 H 0.2310 1.0711 0.5299 0.112 Uiso 1 1 calc R . .

loop_
_atom_site_aniso_label
_atom_site_aniso_U_11
_atom_site_aniso_U_22
_atom_site_aniso_U_33
_atom_site_aniso_U_23
_atom_site_aniso_U_13
_atom_site_aniso_U_12
C1 0.0313(12) 0.0165(11) 0.0200(11) -0.0002(9) -0.0023(9) -0.0037(9)
N1 0.0267(10) 0.0167(9) 0.0219(9) -0.0020(7) -0.0020(8) -0.0041(7)
C2 0.0264(11) 0.0159(10) 0.0198(11) -0.0002(8) -0.0016(9) -0.0061(9)
C3 0.0277(12) 0.0204(11) 0.0224(11) -0.0023(9) -0.0023(9) -0.0066(9)
C4 0.0273(12) 0.0221(12) 0.0285(12) -0.0030(9) 0.0008(10) -0.0053(9)
C5 0.0254(12) 0.0300(13) 0.0380(14) 0.0008(11) -0.0061(10) -0.0059(10)
C6 0.0354(13) 0.0322(13) 0.0313(13) -0.0004(10) -0.0134(11) -0.0100(11)
C7 0.0331(12) 0.0206(11) 0.0206(11) 0.0005(9) -0.0071(9) -0.0067(9)
C8 0.0461(15) 0.0306(13) 0.0232(12) -0.0045(10) -0.0124(11) -0.0070(11)
C9 0.0431(14) 0.0265(12) 0.0217(11) -0.0087(10) -0.0049(10) -0.0016(11)
C10 0.0308(12) 0.0200(11) 0.0264(12) -0.0043(9) 0.0004(10) -0.0039(9)
C11 0.0191(10) 0.0236(11) 0.0175(10) -0.0065(9) 0.0019(8) -0.0018(9)
N2 0.0237(9) 0.0259(10) 0.0193(9) -0.0050(8) -0.0013(7) -0.0052(8)
C12 0.0231(11) 0.0261(12) 0.0186(11) -0.0036(9) 0.0016(9) -0.0063(9)
C13 0.0384(14) 0.0366(14) 0.0273(12) -0.0001(10) -0.0115(11) -0.0111(11)
C14 0.0581(17) 0.0352(15) 0.0345(14) 0.0094(11) -0.0162(13) -0.0141(13)
C15 0.0531(16) 0.0285(14) 0.0379(14) 0.0020(11) -0.0036(12) -0.0169(12)
C16 0.0373(14) 0.0310(13) 0.0306(13) -0.0056(10) 0.0002(11) -0.0163(11)
C17 0.0211(11) 0.0275(12) 0.0204(11) -0.0060(9) 0.0020(9) -0.0068(9)
C18 0.0223(11) 0.0373(14) 0.0221(11) -0.0079(10) -0.0027(9) -0.0096(10)
C19 0.0248(11) 0.0295(13) 0.0209(11) -0.0036(9) -0.0051(9) -0.0039(10)
C20 0.0298(12) 0.0233(12) 0.0227(11) -0.0073(9) -0.0019(9) -0.0028(9)
N3 0.0260(10) 0.0173(9) 0.0218(9) -0.0035(7) 0.0003(8) -0.0013(7)
C21 0.0234(11) 0.0212(11) 0.0255(11) -0.0049(9) -0.0038(9) -0.0019(9)
C22 0.0224(11) 0.0169(11) 0.0278(11) -0.0043(9) -0.0034(9) -0.0052(9)
O1 0.0278(8) 0.0318(9) 0.0271(8) -0.0075(7) -0.0078(7) -0.0022(7)
N4 0.0228(10) 0.0221(10) 0.0262(10) -0.0048(8) -0.0006(8) -0.0037(8)
C23 0.0234(12) 0.0391(15) 0.0384(14) 0.0061(11) -0.0043(10) -0.0039(11)
C24 0.056(2) 0.113(3) 0.064(2) 0.024(2) -0.0320(17) -0.053(2)
C25 0.0309(13) 0.0300(13) 0.0282(12) -0.0038(10) 0.0068(10) -0.0052(10)
C26 0.118(3) 0.0485(19) 0.0444(18) -0.0274(15) 0.0231(19) -0.025(2)

loop_
_atom_type_symbol
_atom_type_description
_atom_type_scat_dispersion_real
_atom_type_scat_dispersion_imag
_atom_type_scat_source
C C 0.0033 0.0016 'International Tables Vol C Tables 4.2.6.8 and 6.1.1.4'
H H 0.0000 0.0000 'International Tables Vol C Tables 4.2.6.8 and 6.1.1.4'
N N 0.0061 0.0033 'International Tables Vol C Tables 4.2.6.8 and 6.1.1.4'
O O 0.0106 0.0060 'International Tables Vol C Tables 4.2.6.8 and 6.1.1.4'

loop_
_geom_angle_atom_site_label_1
_geom_angle_atom_site_label_2
_geom_angle_atom_site_label_3
_geom_angle
_geom_angle_site_symmetry_1
_geom_angle_site_symmetry_3
_geom_angle_publ_flag
N1 C1 C9 123.3(2) . . ?
N1 C1 C10 118.27(19) . . ?
C9 C1 C10 118.37(19) . . ?
C1 N1 C2 117.70(18) . . ?
N1 C2 C3 118.30(18) . . ?
N1 C2 C7 122.57(19) . . ?
C3 C2 C7 119.09(19) . . ?
C4 C3 C2 120.4(2) . . ?
C3 C4 C5 120.6(2) . . ?
C6 C5 C4 120.4(2) . . ?
C5 C6 C7 120.4(2) . . ?
C6 C7 C8 123.5(2) . . ?
C6 C7 C2 119.2(2) . . ?
C8 C7 C2 117.3(2) . . ?
C9 C8 C7 119.5(2) . . ?
C8 C9 C1 119.5(2) . . ?
N3 C10 C1 109.00(18) . . ?
N2 C11 C19 123.3(2) . . ?
N2 C11 C20 117.23(18) . . ?
C19 C11 C20 119.52(19) . . ?
C11 N2 C12 117.72(18) . . ?
N2 C12 C13 118.0(2) . . ?
N2 C12 C17 122.47(19) . . ?
C13 C12 C17 119.5(2) . . ?
C14 C13 C12 120.2(2) . . ?
C13 C14 C15 120.4(2) . . ?
C16 C15 C14 120.6(2) . . ?
C15 C16 C17 120.2(2) . . ?
C12 C17 C16 118.9(2) . . ?
C12 C17 C18 117.6(2) . . ?
C16 C17 C18 123.5(2) . . ?
C19 C18 C17 119.4(2) . . ?
C18 C19 C11 119.6(2) . . ?
N3 C20 C11 111.60(17) . . ?
C21 N3 C10 112.48(17) . . ?
C21 N3 C20 111.11(16) . . ?
C10 N3 C20 110.69(16) . . ?
N3 C21 C22 112.98(17) . . ?
O1 C22 N4 122.2(2) . . ?
O1 C22 C21 121.83(19) . . ?
N4 C22 C21 115.97(18) . . ?
C22 N4 C23 124.62(19) . . ?
C22 N4 C25 119.71(18) . . ?
C23 N4 C25 115.67(18) . . ?
N4 C23 C24 112.8(2) . . ?
N4 C25 C26 112.6(2) . . ?

loop_
_geom_bond_atom_site_label_1
_geom_bond_atom_site_label_2
_geom_bond_distance
_geom_bond_site_symmetry_2
_geom_bond_publ_flag
C1 N1 1.317(3) . ?
C1 C9 1.415(3) . ?
C1 C10 1.503(3) . ?
N1 C2 1.378(3) . ?
C2 C3 1.409(3) . ?
C2 C7 1.418(3) . ?
C3 C4 1.367(3) . ?
C4 C5 1.405(3) . ?
C5 C6 1.366(3) . ?
C6 C7 1.411(3) . ?
C7 C8 1.415(3) . ?
C8 C9 1.358(3) . ?
C10 N3 1.464(3) . ?
C11 N2 1.319(3) . ?
C11 C19 1.412(3) . ?
C11 C20 1.506(3) . ?
N2 C12 1.376(3) . ?
C12 C13 1.406(3) . ?
C12 C17 1.411(3) . ?
C13 C14 1.363(3) . ?
C14 C15 1.403(4) . ?
C15 C16 1.361(3) . ?
C16 C17 1.414(3) . ?
C17 C18 1.414(3) . ?
C18 C19 1.357(3) . ?
C20 N3 1.468(3) . ?
N3 C21 1.450(3) . ?
C21 C22 1.529(3) . ?
C22 O1 1.226(2) . ?
C22 N4 1.352(3) . ?
N4 C23 1.457(3) . ?
N4 C25 1.465(3) . ?
C23 C24 1.514(4) . ?
C25 C26 1.505(4) . ?

loop_
_geom_torsion_atom_site_label_1
_geom_torsion_atom_site_label_2
_geom_torsion_atom_site_label_3
_geom_torsion_atom_site_label_4
_geom_torsion
_geom_torsion_site_symmetry_1
_geom_torsion_site_symmetry_2
_geom_torsion_site_symmetry_3
_geom_torsion_site_symmetry_4
_geom_torsion_publ_flag
C9 C1 N1 C2 -0.4(3) . . . . ?
C10 C1 N1 C2 177.25(18) . . . . ?
C1 N1 C2 C3 -175.11(19) . . . . ?
C1 N1 C2 C7 2.3(3) . . . . ?
N1 C2 C3 C4 177.43(19) . . . . ?
C7 C2 C3 C4 -0.1(3) . . . . ?
C2 C3 C4 C5 1.5(3) . . . . ?
C3 C4 C5 C6 -1.1(3) . . . . ?
C4 C5 C6 C7 -0.8(3) . . . . ?
C5 C6 C7 C8 -175.2(2) . . . . ?
C5 C6 C7 C2 2.2(3) . . . . ?
N1 C2 C7 C6 -179.2(2) . . . . ?
C3 C2 C7 C6 -1.8(3) . . . . ?
N1 C2 C7 C8 -1.5(3) . . . . ?
C3 C2 C7 C8 175.8(2) . . . . ?
C6 C7 C8 C9 176.4(2) . . . . ?
C2 C7 C8 C9 -1.1(3) . . . . ?
C7 C8 C9 C1 2.9(3) . . . . ?
N1 C1 C9 C8 -2.2(3) . . . . ?
C10 C1 C9 C8 -179.9(2) . . . . ?
N1 C1 C10 N3 -114.8(2) . . . . ?
C9 C1 C10 N3 63.0(2) . . . . ?
C19 C11 N2 C12 -0.8(3) . . . . ?
C20 C11 N2 C12 179.72(18) . . . . ?
C11 N2 C12 C13 -178.8(2) . . . . ?
C11 N2 C12 C17 -1.2(3) . . . . ?
N2 C12 C13 C14 176.7(2) . . . . ?
C17 C12 C13 C14 -1.1(3) . . . . ?
C12 C13 C14 C15 -0.1(4) . . . . ?
C13 C14 C15 C16 1.2(4) . . . . ?
C14 C15 C16 C17 -1.0(4) . . . . ?
N2 C12 C17 C16 -176.4(2) . . . . ?
C13 C12 C17 C16 1.1(3) . . . . ?
N2 C12 C17 C18 2.6(3) . . . . ?
C13 C12 C17 C18 -179.8(2) . . . . ?
C15 C16 C17 C12 -0.1(3) . . . . ?
C15 C16 C17 C18 -179.0(2) . . . . ?
C12 C17 C18 C19 -1.9(3) . . . . ?
C16 C17 C18 C19 177.0(2) . . . . ?
C17 C18 C19 C11 0.1(3) . . . . ?
N2 C11 C19 C18 1.4(3) . . . . ?
C20 C11 C19 C18 -179.19(19) . . . . ?
N2 C11 C20 N3 -129.9(2) . . . . ?
C19 C11 C20 N3 50.6(3) . . . . ?
C1 C10 N3 C21 -158.70(17) . . . . ?
C1 C10 N3 C20 76.4(2) . . . . ?
C11 C20 N3 C21 74.1(2) . . . . ?
C11 C20 N3 C10 -160.15(17) . . . . ?
C10 N3 C21 C22 72.7(2) . . . . ?
C20 N3 C21 C22 -162.54(17) . . . . ?
N3 C21 C22 O1 0.7(3) . . . . ?
N3 C21 C22 N4 179.99(17) . . . . ?
O1 C22 N4 C23 -178.7(2) . . . . ?
C21 C22 N4 C23 2.1(3) . . . . ?
O1 C22 N4 C25 1.3(3) . . . . ?
C21 C22 N4 C25 -178.02(19) . . . . ?
C22 N4 C23 C24 94.9(3) . . . . ?
C25 N4 C23 C24 -85.0(3) . . . . ?
C22 N4 C25 C26 96.0(3) . . . . ?
C23 N4 C25 C26 -84.0(3) . . . . ?

loop_
_cod_related_entry_id
_cod_related_entry_database
_cod_related_entry_code
1 ChemSpider 21143755
